data_4310445
loop_
_publ_author_name
'Michael Harmjanz'
'Ingmar M. Piglosiewicz'
'Brian L. Scott'
'Carol J. Burns'

_publ_contact_author_address
;
 Los Alamos National Laboratory, MS J514, Los Alamos NM 87544
;
_publ_contact_author_email mharm@lanl.gov
_publ_contact_author_name
;
 Michael Harmjanz, Ingmar M. Piglosiewicz, Brian, L. Scott, Carol J. Burns
;
_publ_section_title
;
 Generation of Spirotricyclic Site-Differentiated Cyclotriphosphazenes: A
 Solvent-Free Approach to Multidentate N/O Donor Ligand Systems
;
_journal_name_full 'Inorganic Chemistry'
_journal_page_first 642
_journal_page_last 650
_journal_paper_doi 10.1021/ic034990b
_journal_volume 43
_journal_year 2004
_chemical_formula_sum 'C21 H36 Fe2 I4 N11 O0.75 P3'
_chemical_formula_weight 1166.82
_chemical_name_common compound_5
_space_group_IT_number 14
_symmetry_cell_setting monoclinic
_symmetry_space_group_name_Hall '-P 2yn'
_symmetry_space_group_name_H-M 'P 1 21/n 1'
_atom_sites_solution_hydrogens geom
_atom_sites_solution_primary direct
_atom_sites_solution_secondary difmap
_audit_creation_method SHELXL-97
_cell_angle_alpha 90.00
_cell_angle_beta 91.431(6)
_cell_angle_gamma 90.00
_cell_formula_units_Z 4
_cell_length_a 14.114(4)
_cell_length_b 16.681(5)
_cell_length_c 16.772(5)
_cell_measurement_temperature 203(2)
_cell_volume 3947(2)
_computing_cell_refinement 'Bruker SAINT 4.05'
_computing_data_collection 'Bruker SMART 4.210'
_computing_data_reduction 'Bruker SAINT 4.05'
_computing_molecular_graphics 'SHELXTL/NT 5.10'
_computing_publication_material 'SHELXTL/NT 5.10'
_computing_structure_refinement 'SHELXL-97 (Sheldrick, 1997)'
_computing_structure_solution 'SHELXS-97 (Sheldrick, 1990)'
_diffrn_ambient_temperature 203(2)
_diffrn_measured_fraction_theta_full 0.992
_diffrn_measured_fraction_theta_max 0.992
_diffrn_measurement_device_type 'Bruker P4/PC'
_diffrn_measurement_method '\f scans'
_diffrn_radiation_monochromator graphite
_diffrn_radiation_source 'fine-focus sealed tube'
_diffrn_radiation_type MoK\a
_diffrn_radiation_wavelength 0.71073
_diffrn_reflns_av_R_equivalents 0.0363
_diffrn_reflns_av_sigmaI/netI 0.0291
_diffrn_reflns_limit_h_max 16
_diffrn_reflns_limit_h_min -17
_diffrn_reflns_limit_k_max 20
_diffrn_reflns_limit_k_min -18
_diffrn_reflns_limit_l_max 20
_diffrn_reflns_limit_l_min -17
_diffrn_reflns_number 24663
_diffrn_reflns_theta_full 25.38
_diffrn_reflns_theta_max 25.38
_diffrn_reflns_theta_min 1.72
_diffrn_standards_decay_% '< 2'
_exptl_absorpt_coefficient_mu 4.016
_exptl_absorpt_correction_T_max 0.7726
_exptl_absorpt_correction_T_min 0.6148
_exptl_absorpt_correction_type empirical
_exptl_absorpt_process_details 'SADABS (Sheldrick, 1996)'
_exptl_crystal_colour green
_exptl_crystal_density_diffrn 1.963
_exptl_crystal_density_method 'not measured'
_exptl_crystal_description 'multifaceted block'
_exptl_crystal_F_000 2216
_exptl_crystal_size_max 0.4
_exptl_crystal_size_mid 0.35
_exptl_crystal_size_min 0.2
_refine_diff_density_max 1.283
_refine_diff_density_min -0.704
_refine_diff_density_rms 0.130
_refine_ls_extinction_method none
_refine_ls_goodness_of_fit_ref 1.130
_refine_ls_hydrogen_treatment mixed
_refine_ls_matrix_type full
_refine_ls_number_parameters 344
_refine_ls_number_reflns 7174
_refine_ls_number_restraints 0
_refine_ls_restrained_S_all 1.130
_refine_ls_R_factor_all 0.0548
_refine_ls_R_factor_gt 0.0435
_refine_ls_shift/su_max 0.001
_refine_ls_shift/su_mean 0.000
_refine_ls_structure_factor_coef Fsqd
_refine_ls_weighting_details 'calc w=1/[\s^2^(Fo^2^)+(0.0422P)^2^+12.6369P] where P=(Fo^2^+2Fc^2^)/3'
_refine_ls_weighting_scheme calc
_refine_ls_wR_factor_gt 0.0969
_refine_ls_wR_factor_ref 0.1006
_reflns_number_gt 6120
_reflns_number_total 7174
_reflns_threshold_expression >2sigma(I)
_cod_data_source_file ic034990bsi20031021_052857_3.cif
_cod_data_source_block 5
_cod_original_cell_volume 3948(2)
_cod_database_code 4310445

loop_
_symmetry_equiv_pos_as_xyz
'x, y, z'
'-x+1/2, y+1/2, -z+1/2'
'-x, -y, -z'
'x-1/2, -y-1/2, z-1/2'

loop_
_atom_site_label
_atom_site_type_symbol
_atom_site_fract_x
_atom_site_fract_y
_atom_site_fract_z
_atom_site_U_iso_or_equiv
_atom_site_adp_type
_atom_site_occupancy
_atom_site_symmetry_multiplicity
_atom_site_calc_flag
_atom_site_refinement_flags
_atom_site_disorder_assembly
_atom_site_disorder_group
I1 I 0.86445(4) -0.11026(3) -0.09354(3) 0.05457(15) Uani 1 1 d . . .
I2 I 0.58360(3) 0.01974(3) -0.12140(3) 0.04835(13) Uani 1 1 d . . .
I3 I 0.94747(3) 0.33206(3) 0.16700(3) 0.04263(12) Uani 1 1 d . . .
I4 I 0.71891(4) 0.48203(3) 0.04047(3) 0.04972(13) Uani 1 1 d . . .
Fe1 Fe 0.76270(6) 0.01757(5) -0.07474(5) 0.03233(19) Uani 1 1 d . . .
Fe2 Fe 0.80860(6) 0.34759(5) 0.06165(5) 0.03127(19) Uani 1 1 d . . .
P1 P 0.80265(9) 0.19111(8) -0.03001(8) 0.0240(3) Uani 1 1 d . . .
P2 P 0.87680(10) 0.15439(8) -0.18267(8) 0.0264(3) Uani 1 1 d . . .
P3 P 0.90000(10) 0.31431(8) -0.11516(9) 0.0271(3) Uani 1 1 d . . .
N1 N 0.8130(3) 0.1316(3) -0.1047(3) 0.0278(10) Uani 1 1 d . . .
N2 N 0.9068(3) 0.2458(3) -0.1804(3) 0.0328(11) Uani 1 1 d . . .
N3 N 0.8457(3) 0.2796(3) -0.0360(3) 0.0280(10) Uani 1 1 d . . .
N4 N 0.8516(3) 0.1506(3) 0.0529(3) 0.0279(10) Uani 1 1 d . . .
H4B H 0.9064 0.1671 0.0695 0.034 Uiso 1 1 calc R . .
N5 N 0.7575(3) 0.0347(3) 0.0531(3) 0.0324(11) Uani 1 1 d . . .
N6 N 0.6876(3) 0.1945(3) -0.0120(3) 0.0283(10) Uani 1 1 d . . .
H6A H 0.6478 0.1840 -0.0502 0.034 Uiso 1 1 calc R . .
N7 N 0.7000(3) 0.2709(3) 0.1049(3) 0.0325(11) Uani 1 1 d . . .
N8 N 0.9667(4) 0.0950(3) -0.1936(3) 0.0393(12) Uani 1 1 d . . .
N9 N 0.8207(4) 0.1252(3) -0.2647(3) 0.0369(12) Uani 1 1 d . . .
N10 N 0.9990(4) 0.3578(3) -0.0846(3) 0.0420(13) Uani 1 1 d . . .
N11 N 0.8533(4) 0.3963(3) -0.1517(3) 0.0386(12) Uani 1 1 d . . .
C1 C 0.8058(4) 0.0905(3) 0.0957(3) 0.0289(12) Uani 1 1 d . . .
C2 C 0.8076(4) 0.0918(4) 0.1787(4) 0.0388(14) Uani 1 1 d . . .
H2A H 0.8434 0.1298 0.2066 0.047 Uiso 1 1 calc R . .
C3 C 0.7548(5) 0.0352(4) 0.2188(4) 0.0456(16) Uani 1 1 d . . .
H3A H 0.7549 0.0345 0.2742 0.055 Uiso 1 1 calc R . .
C4 C 0.7027(5) -0.0196(4) 0.1758(4) 0.0455(16) Uani 1 1 d . . .
H4A H 0.6657 -0.0572 0.2017 0.055 Uiso 1 1 calc R . .
C5 C 0.7055(5) -0.0185(4) 0.0938(4) 0.0410(15) Uani 1 1 d . . .
H5A H 0.6699 -0.0562 0.0652 0.049 Uiso 1 1 calc R . .
C6 C 0.6526(4) 0.2137(3) 0.0632(3) 0.0298(12) Uani 1 1 d . . .
C7 C 0.5740(4) 0.1737(4) 0.0927(4) 0.0358(14) Uani 1 1 d . . .
H7A H 0.5420 0.1353 0.0622 0.043 Uiso 1 1 calc R . .
C8 C 0.5448(4) 0.1928(4) 0.1685(4) 0.0442(16) Uani 1 1 d . . .
H8A H 0.4921 0.1677 0.1895 0.053 Uiso 1 1 calc R . .
C9 C 0.5944(5) 0.2492(4) 0.2129(4) 0.0487(17) Uani 1 1 d . . .
H9A H 0.5762 0.2618 0.2643 0.058 Uiso 1 1 calc R . .
C10 C 0.6712(5) 0.2867(4) 0.1801(4) 0.0427(15) Uani 1 1 d . . .
H10A H 0.7047 0.3243 0.2106 0.051 Uiso 1 1 calc R . .
C11 C 0.9618(5) 0.0480(4) -0.2672(4) 0.0522(18) Uani 1 1 d . . .
H11A H 0.9411 -0.0064 -0.2566 0.063 Uiso 1 1 calc R . .
H11B H 1.0232 0.0461 -0.2920 0.063 Uiso 1 1 calc R . .
C12 C 0.8902(5) 0.0916(4) -0.3199(4) 0.0508(18) Uani 1 1 d . . .
H12A H 0.9205 0.1339 -0.3496 0.061 Uiso 1 1 calc R . .
H12B H 0.8596 0.0548 -0.3573 0.061 Uiso 1 1 calc R . .
C13 C 1.0380(5) 0.0781(5) -0.1307(5) 0.058(2) Uani 1 1 d . . .
H13A H 1.0840 0.0411 -0.1504 0.088 Uiso 1 1 calc R . .
H13B H 1.0076 0.0550 -0.0855 0.088 Uiso 1 1 calc R . .
H13C H 1.0689 0.1271 -0.1150 0.088 Uiso 1 1 calc R . .
C14 C 0.7430(6) 0.1737(5) -0.2991(5) 0.061(2) Uani 1 1 d . . .
H14A H 0.7187 0.1484 -0.3468 0.091 Uiso 1 1 calc R . .
H14B H 0.7663 0.2261 -0.3118 0.091 Uiso 1 1 calc R . .
H14C H 0.6934 0.1783 -0.2613 0.091 Uiso 1 1 calc R . .
C15 C 0.9114(5) 0.4684(4) -0.1374(4) 0.0492(17) Uani 1 1 d . . .
H15A H 0.8865 0.4996 -0.0938 0.059 Uiso 1 1 calc R . .
H15B H 0.9121 0.5018 -0.1847 0.059 Uiso 1 1 calc R . .
C16 C 1.0094(5) 0.4387(4) -0.1166(5) 0.059(2) Uani 1 1 d . . .
H16A H 1.0480 0.4377 -0.1637 0.071 Uiso 1 1 calc R . .
H16B H 1.0397 0.4734 -0.0772 0.071 Uiso 1 1 calc R . .
C17 C 0.7598(5) 0.4011(4) -0.1878(4) 0.0538(19) Uani 1 1 d . . .
H17A H 0.7477 0.4551 -0.2051 0.081 Uiso 1 1 calc R . .
H17B H 0.7137 0.3858 -0.1496 0.081 Uiso 1 1 calc R . .
H17C H 0.7557 0.3657 -0.2329 0.081 Uiso 1 1 calc R . .
C18 C 1.0811(5) 0.3152(5) -0.0515(5) 0.0535(18) Uani 1 1 d . . .
H18A H 1.1300 0.3529 -0.0374 0.080 Uiso 1 1 calc R . .
H18B H 1.1042 0.2783 -0.0904 0.080 Uiso 1 1 calc R . .
H18C H 1.0631 0.2861 -0.0048 0.080 Uiso 1 1 calc R . .

loop_
_atom_site_aniso_label
_atom_site_aniso_U_11
_atom_site_aniso_U_22
_atom_site_aniso_U_33
_atom_site_aniso_U_23
_atom_site_aniso_U_13
_atom_site_aniso_U_12
I1 0.0755(3) 0.0384(2) 0.0491(3) -0.0047(2) -0.0134(2) 0.0150(2)
I2 0.0381(2) 0.0596(3) 0.0472(3) -0.0052(2) -0.00303(19) -0.0155(2)
I3 0.0433(2) 0.0425(2) 0.0418(2) -0.00610(18) -0.00438(18) -0.00503(18)
I4 0.0636(3) 0.0390(2) 0.0464(3) -0.00332(19) -0.0022(2) 0.0131(2)
Fe1 0.0386(5) 0.0278(4) 0.0306(4) 0.0006(3) -0.0001(4) -0.0058(3)
Fe2 0.0354(4) 0.0274(4) 0.0313(4) -0.0043(3) 0.0063(3) -0.0030(3)
P1 0.0248(7) 0.0242(7) 0.0232(7) -0.0003(5) 0.0040(5) -0.0019(5)
P2 0.0271(7) 0.0285(7) 0.0238(7) -0.0010(6) 0.0039(6) -0.0013(6)
P3 0.0289(7) 0.0258(7) 0.0266(7) 0.0023(6) 0.0038(6) -0.0033(6)
N1 0.027(2) 0.026(2) 0.030(3) -0.0006(19) 0.0009(19) -0.0066(18)
N2 0.040(3) 0.032(3) 0.027(3) 0.003(2) 0.013(2) -0.005(2)
N3 0.035(2) 0.028(2) 0.021(2) -0.0039(19) 0.0064(19) -0.0026(19)
N4 0.020(2) 0.035(3) 0.028(2) 0.000(2) 0.0009(18) -0.0036(19)
N5 0.034(3) 0.033(3) 0.030(3) 0.004(2) -0.001(2) -0.001(2)
N6 0.023(2) 0.035(3) 0.026(2) 0.002(2) -0.0004(19) -0.0026(19)
N7 0.028(2) 0.033(3) 0.037(3) -0.002(2) 0.008(2) 0.000(2)
N8 0.036(3) 0.042(3) 0.040(3) -0.010(2) 0.009(2) 0.006(2)
N9 0.039(3) 0.045(3) 0.027(3) -0.001(2) 0.000(2) -0.006(2)
N10 0.037(3) 0.039(3) 0.050(3) 0.010(2) -0.002(2) -0.016(2)
N11 0.046(3) 0.026(3) 0.043(3) 0.006(2) -0.001(2) 0.001(2)
C1 0.025(3) 0.031(3) 0.030(3) 0.005(2) 0.003(2) 0.006(2)
C2 0.044(4) 0.042(4) 0.030(3) 0.004(3) -0.003(3) 0.002(3)
C3 0.057(4) 0.055(4) 0.026(3) 0.010(3) 0.003(3) 0.006(3)
C4 0.048(4) 0.044(4) 0.045(4) 0.017(3) 0.014(3) -0.002(3)
C5 0.044(4) 0.038(3) 0.041(4) 0.008(3) 0.003(3) -0.008(3)
C6 0.026(3) 0.031(3) 0.032(3) 0.001(2) 0.005(2) 0.006(2)
C7 0.031(3) 0.034(3) 0.042(4) 0.000(3) 0.006(3) -0.003(2)
C8 0.032(3) 0.051(4) 0.051(4) 0.005(3) 0.020(3) -0.001(3)
C9 0.050(4) 0.054(4) 0.043(4) -0.007(3) 0.023(3) 0.001(3)
C10 0.043(4) 0.042(4) 0.043(4) -0.011(3) 0.016(3) -0.004(3)
C11 0.059(4) 0.040(4) 0.059(5) -0.016(3) 0.026(4) -0.004(3)
C12 0.071(5) 0.053(4) 0.029(3) -0.009(3) 0.011(3) -0.017(4)
C13 0.037(4) 0.058(4) 0.079(6) -0.004(4) -0.008(4) 0.015(3)
C14 0.062(5) 0.067(5) 0.052(5) 0.004(4) -0.024(4) -0.007(4)
C15 0.075(5) 0.032(3) 0.040(4) 0.006(3) 0.003(3) -0.008(3)
C16 0.051(4) 0.046(4) 0.080(6) 0.004(4) 0.004(4) -0.019(3)
C17 0.064(5) 0.045(4) 0.051(4) 0.005(3) -0.016(4) 0.009(3)
C18 0.034(3) 0.068(5) 0.058(5) -0.003(4) -0.007(3) -0.005(3)

loop_
_atom_type_symbol
_atom_type_description
_atom_type_scat_dispersion_real
_atom_type_scat_dispersion_imag
_atom_type_scat_source
C C 0.0033 0.0016 'International Tables Vol C Tables 4.2.6.8 and 6.1.1.4'
H H 0.0000 0.0000 'International Tables Vol C Tables 4.2.6.8 and 6.1.1.4'
N N 0.0061 0.0033 'International Tables Vol C Tables 4.2.6.8 and 6.1.1.4'
O O 0.0106 0.0060 'International Tables Vol C Tables 4.2.6.8 and 6.1.1.4'
P P 0.1023 0.0942 'International Tables Vol C Tables 4.2.6.8 and 6.1.1.4'
Fe Fe 0.3463 0.8444 'International Tables Vol C Tables 4.2.6.8 and 6.1.1.4'
I I -0.4742 1.8119 'International Tables Vol C Tables 4.2.6.8 and 6.1.1.4'

loop_
_geom_angle_atom_site_label_1
_geom_angle_atom_site_label_2
_geom_angle_atom_site_label_3
_geom_angle
_geom_angle_site_symmetry_1
_geom_angle_site_symmetry_3
_geom_angle_publ_flag
N1 Fe1 N5 97.90(18) . . ?
N1 Fe1 I1 121.67(13) . . ?
N5 Fe1 I1 105.17(13) . . ?
N1 Fe1 I2 104.18(13) . . ?
N5 Fe1 I2 103.68(13) . . ?
I1 Fe1 I2 120.43(4) . . ?
N3 Fe2 N7 97.96(18) . . ?
N3 Fe2 I4 119.84(13) . . ?
N7 Fe2 I4 102.24(13) . . ?
N3 Fe2 I3 106.24(13) . . ?
N7 Fe2 I3 104.05(14) . . ?
I4 Fe2 I3 122.15(3) . . ?
N3 P1 N1 118.6(2) . . ?
N3 P1 N6 110.8(2) . . ?
N1 P1 N6 105.7(2) . . ?
N3 P1 N4 105.9(2) . . ?
N1 P1 N4 110.6(2) . . ?
N6 P1 N4 104.3(2) . . ?
N2 P2 N8 112.4(3) . . ?
N2 P2 N9 115.4(3) . . ?
N8 P2 N9 95.0(3) . . ?
N2 P2 N1 110.7(2) . . ?
N8 P2 N1 113.1(3) . . ?
N9 P2 N1 109.5(2) . . ?
N2 P3 N11 112.0(3) . . ?
N2 P3 N10 117.8(3) . . ?
N11 P3 N10 94.5(3) . . ?
N2 P3 N3 109.8(2) . . ?
N11 P3 N3 113.9(3) . . ?
N10 P3 N3 108.2(3) . . ?
P1 N1 P2 122.4(3) . . ?
P1 N1 Fe1 109.6(2) . . ?
P2 N1 Fe1 126.4(3) . . ?
P2 N2 P3 133.6(3) . . ?
P1 N3 P3 123.9(3) . . ?
P1 N3 Fe2 110.6(2) . . ?
P3 N3 Fe2 125.0(3) . . ?
C1 N4 P1 121.8(4) . . ?
C1 N5 C5 117.4(5) . . ?
C1 N5 Fe1 125.9(4) . . ?
C5 N5 Fe1 116.5(4) . . ?
C6 N6 P1 122.7(4) . . ?
C6 N7 C10 117.5(5) . . ?
C6 N7 Fe2 126.6(4) . . ?
C10 N7 Fe2 115.6(4) . . ?
C11 N8 C13 121.4(5) . . ?
C11 N8 P2 113.7(5) . . ?
C13 N8 P2 124.0(5) . . ?
C14 N9 C12 117.6(6) . . ?
C14 N9 P2 120.3(5) . . ?
C12 N9 P2 108.9(4) . . ?
C18 N10 C16 120.3(5) . . ?
C18 N10 P3 124.3(5) . . ?
C16 N10 P3 112.7(4) . . ?
C17 N11 C15 121.5(5) . . ?
C17 N11 P3 124.2(4) . . ?
C15 N11 P3 114.0(4) . . ?
N5 C1 C2 122.6(5) . . ?
N5 C1 N4 117.1(5) . . ?
C2 C1 N4 120.2(5) . . ?
C3 C2 C1 118.4(6) . . ?
C4 C3 C2 119.3(6) . . ?
C3 C4 C5 119.2(6) . . ?
N5 C5 C4 123.0(6) . . ?
N7 C6 C7 122.8(5) . . ?
N7 C6 N6 116.5(5) . . ?
C7 C6 N6 120.7(5) . . ?
C8 C7 C6 118.3(6) . . ?
C9 C8 C7 119.5(6) . . ?
C10 C9 C8 119.3(6) . . ?
N7 C10 C9 122.6(6) . . ?
N8 C11 C12 104.6(5) . . ?
N9 C12 C11 105.1(5) . . ?
N11 C15 C16 105.9(5) . . ?
N10 C16 C15 106.8(5) . . ?

loop_
_geom_bond_atom_site_label_1
_geom_bond_atom_site_label_2
_geom_bond_distance
_geom_bond_site_symmetry_2
_geom_bond_publ_flag
I1 Fe1 2.5944(11) . ?
I2 Fe1 2.6276(12) . ?
I3 Fe2 2.6187(11) . ?
I4 Fe2 2.5953(11) . ?
Fe1 N1 2.095(4) . ?
Fe1 N5 2.167(5) . ?
Fe2 N3 2.071(4) . ?
Fe2 N7 2.137(5) . ?
P1 N3 1.600(5) . ?
P1 N1 1.608(5) . ?
P1 N6 1.660(4) . ?
P1 N4 1.679(5) . ?
P2 N2 1.583(5) . ?
P2 N8 1.624(5) . ?
P2 N9 1.644(5) . ?
P2 N1 1.651(5) . ?
P3 N2 1.586(5) . ?
P3 N11 1.631(5) . ?
P3 N10 1.645(5) . ?
P3 N3 1.654(5) . ?
N4 C1 1.401(7) . ?
N5 C1 1.347(7) . ?
N5 C5 1.348(8) . ?
N6 C6 1.402(7) . ?
N7 C6 1.351(7) . ?
N7 C10 1.360(8) . ?
N8 C11 1.463(8) . ?
N8 C13 1.466(9) . ?
N9 C14 1.469(9) . ?
N9 C12 1.477(9) . ?
N10 C18 1.458(8) . ?
N10 C16 1.460(9) . ?
N11 C17 1.441(8) . ?
N11 C15 1.472(8) . ?
C1 C2 1.391(8) . ?
C2 C3 1.388(9) . ?
C3 C4 1.367(10) . ?
C4 C5 1.377(9) . ?
C6 C7 1.396(8) . ?
C7 C8 1.384(9) . ?
C8 C9 1.380(10) . ?
C9 C10 1.377(9) . ?
C11 C12 1.513(11) . ?
C15 C16 1.503(10) . ?
